data_9015816
loop_
_publ_author_name
'Uvarova, Y. A.'
'Sokolova, E.'
'Hawthorne, F. C.'
'Liferovich, R. P.'
'Mitchell, R. H.'
'Pekov, I. V.'
'Zadov, A. E.'

_publ_section_title
;
 Noonkanbahite, BaKNaTi2(Si4O12)O2, a new mineral sepcies: description and
 crystal structure
;
_journal_name_full 'Mineralogical Magazine'
_journal_page_first 441
_journal_page_last 450
_journal_paper_doi 10.1180/minmag.2010.074.3.441
_journal_volume 74
_journal_year 2010
_chemical_compound_source 'Liley, Eifel Mountains, Germany'
_chemical_formula_sum 'Al0.02 Ba0.85 Ca0.15 Fe0.26 K0.72 Mg0.08 Mn0.04 Na1.26 Nb0.16 O14 Si4 Ti1.24 Zr0.02'
_chemical_name_mineral Noonkanbahite
_space_group_IT_number 74
_symmetry_space_group_name_Hall '-I 2b 2'
_symmetry_space_group_name_H-M 'I m m a'
_cell_angle_alpha 90
_cell_angle_beta 90
_cell_angle_gamma 90
_cell_formula_units_Z 4
_cell_length_a 8.0884
_cell_length_b 10.4970
_cell_length_c 13.9372
_cell_volume 1183.323
_database_code_amcsd 0014602
_exptl_crystal_density_diffrn 3.432
_cod_original_formula_sum 'Ti1.24 Fe.26 Nb.16 Mg.08 Mn.04 Zr.02 Al.02 Ba.85 K.72 Na1.26 Ca.15 Si4 O14'
_cod_database_code 9015816

loop_
_space_group_symop_operation_xyz
x,y,z
1/2+x,1/2+y,1/2+z
x,1/2-y,z
1/2+x,-y,1/2+z
-x,1/2+y,-z
1/2-x,+y,1/2-z
-x,y,z
1/2-x,1/2+y,1/2+z
x,-y,-z
1/2+x,1/2-y,1/2-z
x,1/2+y,-z
1/2+x,+y,1/2-z
-x,1/2-y,z
1/2-x,-y,1/2+z
-x,-y,-z
1/2-x,1/2-y,1/2-z

loop_
_atom_site_aniso_label
_atom_site_aniso_U_11
_atom_site_aniso_U_22
_atom_site_aniso_U_33
_atom_site_aniso_U_12
_atom_site_aniso_U_13
_atom_site_aniso_U_23
TiM(1) 0.01140 0.00660 0.00870 0.00000 0.00030 0.00000
FeM(1) 0.01140 0.00660 0.00870 0.00000 0.00030 0.00000
NbM(1) 0.01140 0.00660 0.00870 0.00000 0.00030 0.00000
MgM(1) 0.01140 0.00660 0.00870 0.00000 0.00030 0.00000
MnM(1) 0.01140 0.00660 0.00870 0.00000 0.00030 0.00000
ZrM(1) 0.01140 0.00660 0.00870 0.00000 0.00030 0.00000
AlM(1) 0.01140 0.00660 0.00870 0.00000 0.00030 0.00000
TiM(2) 0.01140 0.00660 0.00870 0.00000 0.00030 0.00000
BaA(1) 0.01280 0.01190 0.01470 0.00000 0.00000 0.00000
KA(1) 0.01280 0.01190 0.01470 0.00000 0.00000 0.00000
KA(2) 0.01760 0.01550 0.04810 0.00000 0.00000 0.00000
NaA(2) 0.01760 0.01550 0.04810 0.00000 0.00000 0.00000
CaA(2) 0.01760 0.01550 0.04810 0.00000 0.00000 0.00000
BaA(2) 0.01760 0.01550 0.04810 0.00000 0.00000 0.00000
NaA(3) 0.00930 0.04740 0.04860 0.00000 0.00000 -0.03650
Si 0.01140 0.00740 0.01030 -0.00010 0.00040 -0.00070
O(1) 0.02300 0.01070 0.01320 0.00050 0.00430 -0.00370
O(2) 0.03080 0.00930 0.01400 -0.00410 0.00030 0.00120
O(3) 0.07840 0.01110 0.01110 0.00000 -0.00810 0.00000
O(4) 0.01110 0.03800 0.11180 0.00000 0.00000 -0.01870
O(5) 0.01280 0.01570 0.01150 0.00000 0.00000 0.00000
O(6) 0.02360 0.01730 0.02550 0.00000 0.00000 0.00000

loop_
_atom_site_label
_atom_site_fract_x
_atom_site_fract_y
_atom_site_fract_z
_atom_site_occupancy
_atom_site_U_iso_or_equiv
_atom_site_type_symbol
_atom_site_attached_hydrogens
TiM(1) 0.27280 0.75000 0.47130 0.30000 0.00890 Ti 0
FeM(1) 0.27280 0.75000 0.47130 0.13000 0.00890 Fe 0
NbM(1) 0.27280 0.75000 0.47130 0.08000 0.00890 Nb 0
MgM(1) 0.27280 0.75000 0.47130 0.04000 0.00890 Mg 0
MnM(1) 0.27280 0.75000 0.47130 0.02000 0.00890 Mn 0
ZrM(1) 0.27280 0.75000 0.47130 0.01000 0.00890 Zr 0
AlM(1) 0.27280 0.75000 0.47130 0.01000 0.00890 Al 0
TiM(2) 0.22820 0.75000 0.46950 0.32000 0.00890 Ti 0
BaA(1) 0.00000 0.25000 0.74487 0.82000 0.01310 Ba 0
KA(1) 0.00000 0.25000 0.74487 0.16000 0.01310 K 0
KA(2) 0.00000 0.75000 0.68190 0.56000 0.02710 K 0
NaA(2) 0.00000 0.75000 0.68190 0.26000 0.02710 Na 0
CaA(2) 0.00000 0.75000 0.68190 0.15000 0.02710 Ca 0
BaA(2) 0.00000 0.75000 0.68190 0.03000 0.02710 Ba 0
NaA(3) 0.00000 0.50000 0.50000 1.00000 0.03510 Na 0
Si -0.30317 0.97420 0.64500 1.00000 0.00970 Si 0
O(1) -0.22070 0.88310 0.56730 1.00000 0.01560 O 0
O(2) -0.24550 0.12030 0.63680 1.00000 0.01800 O 0
O(3) 0.75000 0.91890 0.75000 1.00000 0.03360 O 0
O(4) 0.50000 0.96680 0.64390 1.00000 0.05360 O 0
O(5) 0.00000 0.75000 0.45740 1.00000 0.01330 O 0
O(6) 0.50000 0.75000 0.47040 1.00000 0.02210 O 0

loop_
_cod_changelog_entry_id
_cod_changelog_entry_author
_cod_changelog_entry_date
_cod_changelog_entry_text
1
;cod-tools version 3.8.0
Id: cif_guess_AMCSD_atom_types 9581 2023-05-17 12:35:41Z saulius
;
2023-05-23T09:21:22+03:00
;Derived atom types and hydrogen counts
from atom names that follow the AMCSD naming convention
(Wat == water, O-H == hydroxyl).
;

loop_
_cod_related_entry_id
_cod_related_entry_database
_cod_related_entry_code
1 AMCSD 0014602
